data_8103817
loop_
_publ_author_name
'Krivovichev, S.V.'
'Yakovenchuk, V.N.'
'Armbruster, T.'
'Pakhomovskii, Ya.A.'
'Depmeier, W.'

_publ_section_title
;
 Crystal structure of the K, Ti analogue of ilimausite-(Ce), (Ba, K,Na,
 Ca)11-12 (REE, Fe, Th)4 (Ti, Nb)6 (Si6 O18)4 (O H)12 * 4.5(H2 O):
 revision of structure model and structural formula
;
_journal_name_full 'Zeitschrift fuer Kristallographie (149,1979-)'
_journal_page_first 392
_journal_page_last 396
_journal_volume 218
_journal_year 2003
_chemical_formula_sum 'Ba6.68 Ca0.72 Ce2.95 Fe0.55 H24.4 K2.74 Na1.5 Nb0.6 O88.5 Si24 Th0.35 Ti4.92'
_chemical_name_systematic
;
(Ba6.68 K2.74 Na1.50 Ca0.72) (Ce2.95 Fe0.55 Th0.35) (Ti4.92 Nb0.6) (Si6 O18)4 
(O H)8.6 (H2 O)7.9
;
_space_group_IT_number 155
_symmetry_space_group_name_Hall 'R 3 2"'
_symmetry_space_group_name_H-M 'R 3 2 :H'
_cell_angle_alpha 90
_cell_angle_beta 90
_cell_angle_gamma 120
_cell_formula_units_Z 3
_cell_length_a 10.708
_cell_length_b 10.708
_cell_length_c 60.073
_cell_volume 5965.223
_citation_journal_id_ASTM ZEKRDZ
_cod_data_source_file Krivovichev_ZEKRDZ_2003_1124.cif
_cod_data_source_block H24.4Ba6.68Ca0.72Ce2.95Fe0.55K2.74Na1.5Nb0.6O88.5Si24Th0.35Ti4.92
_cod_original_formula_sum
;
H24.4 Ba6.68 Ca0.72 Ce2.95 Fe0.55 K2.74 Na1.5 Nb0.6 O88.5 Si24 Th0.35 Ti4.92
;
_cod_database_code 8103817

loop_
_symmetry_equiv_pos_as_xyz
x,y,z
-y,x-y,z
-x+y,-x,z
y,x,-z
-x,-x+y,-z
x-y,-y,-z
x+2/3,y+1/3,z+1/3
-y+2/3,x-y+1/3,z+1/3
-x+y+2/3,-x+1/3,z+1/3
y+2/3,x+1/3,-z+1/3
-x+2/3,-x+y+1/3,-z+1/3
x-y+2/3,-y+1/3,-z+1/3
x+1/3,y+2/3,z+2/3
-y+1/3,x-y+2/3,z+2/3
-x+y+1/3,-x+2/3,z+2/3
y+1/3,x+2/3,-z+2/3
-x+1/3,-x+y+2/3,-z+2/3
x-y+1/3,-y+2/3,-z+2/3

loop_
_atom_site_label
_atom_site_type_symbol
_atom_site_fract_x
_atom_site_fract_y
_atom_site_fract_z
_atom_site_occupancy
_atom_site_U_iso_or_equiv
K1 K+1 0 0 0.07397 0.87 0.0
Ba3 Ba+2 0.6667 0.3333 0.06643 0.94 0.0
Th2 Th+4 0.3333 0.0012 0.1667 0.05 0.0
Si4 Si+4 0.3389 0.5024 0.12993 0.667 0.0
O6 O-2 0.3367 0.4909 0.1013 1 0.0
O9 O-2 0.484 0.2297 0.0268 1 0.0
Si3 Si+4 0.1699 0.1691 0.1312 0.667 0.0
Ce1 Ce+4 0.6667 0.3333 0 0.62 0.0
Ba2 Ba+2 0.3333 0.6667 0.06651 0.9 0.0
O1 O-2 0.0006 0.325 0.09959 0.5 0.0
O10 O-2 0.2542 0.7717 0.0264 1 0.0
Fe2 Fe+3 0.3333 0.0012 0.1667 0.05 0.0
Ba1 Ba+2 0.0006 0.325 0.09959 0.5 0.0
Si5 Si+4 0.5026 0.336 0.12962 0.667 0.0
O8 O-2 0.2215 0.0005 0.0307 1 0.0
O12 O-2 0.6667 0.3333 0.1351 1 0.0
O4 O-2 0.1493 0.8115 0.0652 1 0.0
Si1 Si+4 0.3271 0.1664 0.03823 1 0.0
Ti1 Ti+4 0.3414 0.3409 0.08387 0.82 0.0
O18 O-2 0.5092 0.5092 0 0.5 0.0
O15 O-2 0.2077 0.3422 0.1402 1 0.0
O7 O-2 0.4901 0.3361 0.1017 1 0.0
O3 O-2 0.499 0.4991 0.066 1 0.0
O11 O-2 0.2658 0.2654 0.0274 1 0.0
O14 O-2 0.4768 0.469 0.1391 1 0.0
Nb1 Nb+5 0.3414 0.3409 0.08387 0.1 0.0
K2 K+1 0 0 0 1 0.0
O2 O-2 0.3385 0.1866 0.0653 1 0.0
Ce2 Ce+4 0.3333 0.0012 0.1667 0.57 0.0
O17 O-2 0.3333 0.6667 0.1354 1 0.0
O16 O-2 0 0 0.1337 1 0.0
O13 O-2 0.3439 0.1962 0.1402 1 0.0
Si2 Si+4 0.1602 0.8326 0.03835 1 0.0
Fe1 Fe+3 0.6667 0.3333 0 0.2 0.0
Na1 Na+1 0.5015 0.5015 0.0281 0.25 0.0
O5 O-2 0.182 0.1806 0.102 1 0.0
Ca1 Ca+2 0.5015 0.5015 0.0281 0.12 0.0
Th1 Th+4 0.6667 0.3333 0 0.1 0.0
